data_1540600
loop_
_publ_author_name
'Banerjee, Arghya'
'Santra, Sourav Kumar'
'Mohanta, Prakash Ranjan'
'Patel, Bhisma K.'

_publ_section_title
;
 Ruthenium(II) Catalyzed Regiospecific C-H/O-H Annulations of Directing
 Arenes via Weak Coordination.
;
_journal_issue 22
_journal_name_full 'Organic letters'
_journal_page_first 5678
_journal_page_last 5681
_journal_paper_doi 10.1021/acs.orglett.5b02967
_journal_volume 17
_journal_year 2015
_chemical_formula_moiety 'C29 H18 Cl N O'
_chemical_formula_sum 'C29 H18 Cl N O'
_chemical_formula_weight 431.89
_chemical_name_systematic
; 
 ? 
;
_space_group_IT_number 2
_symmetry_cell_setting triclinic
_symmetry_space_group_name_Hall '-P 1'
_symmetry_space_group_name_H-M 'P -1'
_atom_sites_solution_hydrogens geom
_atom_sites_solution_primary direct
_atom_sites_solution_secondary difmap
_audit_creation_method SHELXL-97
_cell_angle_alpha 94.256(2)
_cell_angle_beta 104.939(2)
_cell_angle_gamma 102.615(2)
_cell_formula_units_Z 2
_cell_length_a 9.6188(4)
_cell_length_b 10.5071(4)
_cell_length_c 11.1216(4)
_cell_measurement_temperature 296(2)
_cell_volume 1049.60(7)
_computing_cell_refinement 'Bruker SMART'
_computing_data_collection 'Bruker SMART'
_computing_data_reduction 'Bruker SAINT'
_computing_molecular_graphics 'Bruker SHELXTL'
_computing_publication_material 'Bruker SHELXTL'
_computing_structure_refinement 'SHELXL-97 (Sheldrick, 1997)'
_computing_structure_solution 'SHELXS-97 (Sheldrick, 1990)'
_diffrn_ambient_temperature 296(2)
_diffrn_measured_fraction_theta_full 0.986
_diffrn_measured_fraction_theta_max 0.986
_diffrn_measurement_device_type 'CCD area detector'
_diffrn_measurement_method 'phi and omega scans'
_diffrn_radiation_monochromator graphite
_diffrn_radiation_source 'fine-focus sealed tube'
_diffrn_radiation_type MoK\a
_diffrn_radiation_wavelength 0.71073
_diffrn_reflns_av_R_equivalents 0.0252
_diffrn_reflns_av_unetI/netI 0.0230
_diffrn_reflns_limit_h_max 11
_diffrn_reflns_limit_h_min -11
_diffrn_reflns_limit_k_max 12
_diffrn_reflns_limit_k_min -12
_diffrn_reflns_limit_l_max 13
_diffrn_reflns_limit_l_min -13
_diffrn_reflns_number 15041
_diffrn_reflns_theta_full 25.00
_diffrn_reflns_theta_max 25.00
_diffrn_reflns_theta_min 1.91
_exptl_absorpt_coefficient_mu 0.201
_exptl_absorpt_correction_T_max 0.961
_exptl_absorpt_correction_T_min 0.948
_exptl_absorpt_correction_type multi-scan
_exptl_absorpt_process_details SADABS
_exptl_crystal_colour yellow
_exptl_crystal_density_diffrn 1.319
_exptl_crystal_density_method 'not measured'
_exptl_crystal_description needle
_exptl_crystal_F_000 442
_exptl_crystal_size_max 0.42
_exptl_crystal_size_mid 0.22
_exptl_crystal_size_min 0.20
_refine_diff_density_max 0.194
_refine_diff_density_min -0.267
_refine_diff_density_rms 0.063
_refine_ls_extinction_method none
_refine_ls_goodness_of_fit_ref 1.094
_refine_ls_hydrogen_treatment mixed
_refine_ls_matrix_type full
_refine_ls_number_parameters 289
_refine_ls_number_reflns 3651
_refine_ls_number_restraints 0
_refine_ls_restrained_S_all 1.094
_refine_ls_R_factor_all 0.0454
_refine_ls_R_factor_gt 0.0355
_refine_ls_shift/su_max 0.001
_refine_ls_shift/su_mean 0.000
_refine_ls_structure_factor_coef Fsqd
_refine_ls_weighting_details 'calc w=1/[\s^2^(Fo^2^)+(0.0645P)^2^+0.1044P] where P=(Fo^2^+2Fc^2^)/3'
_refine_ls_weighting_scheme calc
_refine_ls_wR_factor_gt 0.0998
_refine_ls_wR_factor_ref 0.1110
_reflns_number_gt 2979
_reflns_number_total 3651
_reflns_threshold_expression >2sigma(I)
_cod_data_source_file ol5b02967_si_003.cif
_cod_data_source_block ab_clqd_0m
_cod_database_code 1540600

loop_
_symmetry_equiv_pos_as_xyz
'x, y, z'
'-x, -y, -z'

loop_
_atom_site_label
_atom_site_type_symbol
_atom_site_fract_x
_atom_site_fract_y
_atom_site_fract_z
_atom_site_U_iso_or_equiv
_atom_site_adp_type
_atom_site_occupancy
_atom_site_symmetry_multiplicity
_atom_site_calc_flag
_atom_site_refinement_flags
Cl1 Cl 0.23945(6) 1.15252(4) 0.20626(5) 0.07208(19) Uani 1 1 d .
O1 O 0.45559(11) 0.51580(9) 0.68215(9) 0.0453(3) Uani 1 1 d .
N1 N 0.12269(14) 0.54517(12) 0.36866(11) 0.0414(3) Uani 1 1 d .
C10 C 0.22361(16) 0.41536(13) 0.52765(12) 0.0361(3) Uani 1 1 d .
C15 C 0.21197(16) 0.29663(14) 0.58162(13) 0.0376(3) Uani 1 1 d .
C16 C 0.33105(16) 0.29499(14) 0.69484(13) 0.0378(3) Uani 1 1 d .
C8 C 0.35375(17) 0.63904(14) 0.52936(14) 0.0427(4) Uani 1 1 d .
H8 H 0.4339 0.7112 0.5636 0.051 Uiso 1 1 calc R
C7 C 0.23775(17) 0.64543(14) 0.42401(13) 0.0398(3) Uani 1 1 d .
C17 C 0.44482(17) 0.40263(13) 0.74111(13) 0.0388(3) Uani 1 1 d .
C9 C 0.34487(16) 0.52352(14) 0.57974(13) 0.0383(3) Uani 1 1 d .
C11 C 0.11430(16) 0.42989(14) 0.41923(13) 0.0383(3) Uani 1 1 d .
C24 C 0.31958(16) 0.17338(13) 0.75683(13) 0.0371(3) Uani 1 1 d .
C4 C 0.24061(16) 0.77115(14) 0.36964(13) 0.0393(3) Uani 1 1 d .
C12 C -0.00553(17) 0.31966(15) 0.36429(14) 0.0455(4) Uani 1 1 d .
H12 H -0.0784 0.3249 0.2926 0.055 Uiso 1 1 calc R
C14 C 0.09185(17) 0.19240(14) 0.52485(14) 0.0435(4) Uani 1 1 d .
H14 H 0.0814 0.1136 0.5585 0.052 Uiso 1 1 calc R
C18 C 0.57211(17) 0.42729(13) 0.85596(13) 0.0395(3) Uani 1 1 d .
C25 C 0.20618(18) 0.13600(15) 0.81299(14) 0.0459(4) Uani 1 1 d .
H25 H 0.1367 0.1859 0.8097 0.055 Uiso 1 1 calc R
C28 C 0.4092(2) -0.01467(15) 0.82214(15) 0.0513(4) Uani 1 1 d .
H28 H 0.4774 -0.0657 0.8247 0.062 Uiso 1 1 calc R
C3 C 0.17882(17) 0.77033(15) 0.24137(14) 0.0433(4) Uani 1 1 d .
H3 H 0.1373 0.6903 0.1892 0.052 Uiso 1 1 calc R
C2 C 0.17829(18) 0.88622(15) 0.19052(15) 0.0479(4) Uani 1 1 d .
H2 H 0.1380 0.8844 0.1047 0.057 Uiso 1 1 calc R
C29 C 0.42017(17) 0.09571(14) 0.76058(14) 0.0436(4) Uani 1 1 d .
H29 H 0.4952 0.1178 0.7216 0.052 Uiso 1 1 calc R
C6 C 0.29960(19) 1.00918(15) 0.39625(16) 0.0489(4) Uani 1 1 d .
H6 H 0.3395 1.0895 0.4482 0.059 Uiso 1 1 calc R
C1 C 0.23840(18) 1.00530(15) 0.26871(16) 0.0473(4) Uani 1 1 d .
C13 C -0.01490(18) 0.20516(15) 0.41611(14) 0.0466(4) Uani 1 1 d .
H13 H -0.0944 0.1334 0.3783 0.056 Uiso 1 1 calc R
C5 C 0.30079(18) 0.89258(15) 0.44556(14) 0.0457(4) Uani 1 1 d .
H5 H 0.3426 0.8951 0.5313 0.055 Uiso 1 1 calc R
C19 C 0.70389(17) 0.51743(14) 0.86010(15) 0.0461(4) Uani 1 1 d .
H19 H 0.7130 0.5570 0.7895 0.055 Uiso 1 1 calc R
C27 C 0.2982(2) -0.04905(16) 0.87936(15) 0.0537(4) Uani 1 1 d .
H27 H 0.2923 -0.1222 0.9218 0.064 Uiso 1 1 calc R
C22 C 0.6805(2) 0.40171(16) 1.07159(15) 0.0526(4) Uani 1 1 d .
H22 H 0.6727 0.3622 1.1425 0.063 Uiso 1 1 calc R
C23 C 0.56150(19) 0.36980(15) 0.96381(14) 0.0463(4) Uani 1 1 d .
H23 H 0.4743 0.3100 0.9633 0.056 Uiso 1 1 calc R
C26 C 0.1956(2) 0.02582(16) 0.87344(15) 0.0523(4) Uani 1 1 d .
H26 H 0.1190 0.0018 0.9104 0.063 Uiso 1 1 calc R
C21 C 0.8103(2) 0.49122(17) 1.07500(17) 0.0591(5) Uani 1 1 d .
H21 H 0.8893 0.5128 1.1478 0.071 Uiso 1 1 calc R
C20 C 0.82151(19) 0.54842(17) 0.96895(17) 0.0573(5) Uani 1 1 d .
H20 H 0.9090 0.6085 0.9705 0.069 Uiso 1 1 calc R

loop_
_atom_site_aniso_label
_atom_site_aniso_U_11
_atom_site_aniso_U_22
_atom_site_aniso_U_33
_atom_site_aniso_U_23
_atom_site_aniso_U_13
_atom_site_aniso_U_12
Cl1 0.0927(4) 0.0458(3) 0.0884(4) 0.0319(2) 0.0295(3) 0.0270(2)
O1 0.0427(6) 0.0365(5) 0.0447(6) 0.0129(4) -0.0041(5) 0.0020(4)
N1 0.0454(8) 0.0375(6) 0.0372(6) 0.0092(5) 0.0044(5) 0.0088(6)
C10 0.0364(8) 0.0353(7) 0.0338(7) 0.0055(6) 0.0064(6) 0.0071(6)
C15 0.0397(8) 0.0359(7) 0.0356(7) 0.0061(6) 0.0068(6) 0.0099(6)
C16 0.0396(8) 0.0370(7) 0.0351(7) 0.0064(6) 0.0067(6) 0.0103(6)
C8 0.0418(9) 0.0355(7) 0.0430(8) 0.0086(6) 0.0030(7) 0.0028(6)
C7 0.0423(9) 0.0387(8) 0.0370(7) 0.0078(6) 0.0085(6) 0.0092(6)
C17 0.0414(9) 0.0355(7) 0.0375(7) 0.0088(6) 0.0055(6) 0.0111(6)
C9 0.0363(8) 0.0396(8) 0.0353(7) 0.0074(6) 0.0040(6) 0.0081(6)
C11 0.0392(8) 0.0382(7) 0.0347(7) 0.0065(6) 0.0062(6) 0.0084(6)
C24 0.0378(8) 0.0343(7) 0.0339(7) 0.0053(6) 0.0022(6) 0.0072(6)
C4 0.0379(8) 0.0381(7) 0.0420(8) 0.0106(6) 0.0100(6) 0.0097(6)
C12 0.0433(9) 0.0447(8) 0.0386(8) 0.0071(6) -0.0019(7) 0.0058(7)
C14 0.0463(9) 0.0346(7) 0.0438(8) 0.0089(6) 0.0057(7) 0.0050(6)
C18 0.0421(9) 0.0328(7) 0.0402(8) 0.0036(6) 0.0025(6) 0.0138(6)
C25 0.0442(9) 0.0471(8) 0.0491(9) 0.0135(7) 0.0134(7) 0.0147(7)
C28 0.0575(11) 0.0442(9) 0.0524(9) 0.0106(7) 0.0058(8) 0.0229(8)
C3 0.0438(9) 0.0399(8) 0.0428(8) 0.0077(6) 0.0055(7) 0.0105(7)
C2 0.0505(10) 0.0497(9) 0.0457(9) 0.0183(7) 0.0104(7) 0.0172(7)
C29 0.0426(9) 0.0442(8) 0.0426(8) 0.0066(6) 0.0077(7) 0.0124(7)
C6 0.0530(10) 0.0371(8) 0.0571(10) 0.0050(7) 0.0169(8) 0.0108(7)
C1 0.0474(9) 0.0407(8) 0.0605(10) 0.0184(7) 0.0190(8) 0.0162(7)
C13 0.0433(9) 0.0410(8) 0.0436(8) 0.0042(6) 0.0004(7) 0.0003(7)
C5 0.0492(10) 0.0439(8) 0.0417(8) 0.0074(6) 0.0100(7) 0.0095(7)
C19 0.0439(9) 0.0416(8) 0.0478(9) 0.0073(7) 0.0037(7) 0.0107(7)
C27 0.0676(12) 0.0418(8) 0.0452(9) 0.0162(7) 0.0045(8) 0.0102(8)
C22 0.0648(12) 0.0467(9) 0.0413(8) 0.0068(7) -0.0001(8) 0.0208(8)
C23 0.0501(9) 0.0413(8) 0.0417(8) 0.0059(6) 0.0030(7) 0.0110(7)
C26 0.0544(10) 0.0549(9) 0.0486(9) 0.0189(7) 0.0166(8) 0.0091(8)
C21 0.0556(11) 0.0516(10) 0.0546(10) 0.0006(8) -0.0123(8) 0.0168(8)
C20 0.0432(10) 0.0513(10) 0.0640(11) 0.0071(8) -0.0045(8) 0.0077(8)

loop_
_atom_type_symbol
_atom_type_description
_atom_type_scat_dispersion_real
_atom_type_scat_dispersion_imag
_atom_type_scat_source
C C 0.0033 0.0016 'International Tables Vol C Tables 4.2.6.8 and 6.1.1.4'
H H 0.0000 0.0000 'International Tables Vol C Tables 4.2.6.8 and 6.1.1.4'
N N 0.0061 0.0033 'International Tables Vol C Tables 4.2.6.8 and 6.1.1.4'
O O 0.0106 0.0060 'International Tables Vol C Tables 4.2.6.8 and 6.1.1.4'
Cl Cl 0.1484 0.1585 'International Tables Vol C Tables 4.2.6.8 and 6.1.1.4'

loop_
_geom_angle_atom_site_label_1
_geom_angle_atom_site_label_2
_geom_angle_atom_site_label_3
_geom_angle
C9 O1 C17 120.31(11)
C7 N1 C11 117.74(12)
C9 C10 C15 120.72(12)
C9 C10 C11 117.30(12)
C15 C10 C11 121.97(13)
C14 C15 C10 118.24(12)
C14 C15 C16 125.10(13)
C10 C15 C16 116.66(12)
C17 C16 C15 119.90(12)
C17 C16 C24 121.97(12)
C15 C16 C24 118.12(12)
C9 C8 C7 118.09(13)
N1 C7 C8 123.96(13)
N1 C7 C4 116.42(12)
C8 C7 C4 119.62(13)
C16 C17 O1 121.72(12)
C16 C17 C18 129.89(13)
O1 C17 C18 108.37(11)
O1 C9 C8 118.91(12)
O1 C9 C10 120.55(12)
C8 C9 C10 120.54(12)
N1 C11 C12 120.31(12)
N1 C11 C10 122.31(13)
C12 C11 C10 117.37(13)
C29 C24 C25 118.58(13)
C29 C24 C16 121.68(13)
C25 C24 C16 119.74(13)
C5 C4 C3 118.07(13)
C5 C4 C7 121.16(13)
C3 C4 C7 120.74(13)
C13 C12 C11 120.22(13)
C15 C14 C13 120.07(13)
C19 C18 C23 118.50(14)
C19 C18 C17 119.15(13)
C23 C18 C17 122.21(14)
C26 C25 C24 120.73(14)
C27 C28 C29 120.44(15)
C2 C3 C4 121.18(14)
C3 C2 C1 119.30(14)
C28 C29 C24 120.34(15)
C5 C6 C1 119.25(14)
C6 C1 C2 120.82(14)
C6 C1 Cl1 119.20(12)
C2 C1 Cl1 119.98(12)
C12 C13 C14 122.10(14)
C6 C5 C4 121.38(14)
C20 C19 C18 120.38(15)
C28 C27 C26 119.58(15)
C21 C22 C23 120.88(16)
C22 C23 C18 120.26(16)
C25 C26 C27 120.29(16)
C22 C21 C20 119.18(15)
C21 C20 C19 120.80(17)

loop_
_geom_bond_atom_site_label_1
_geom_bond_atom_site_label_2
_geom_bond_distance
Cl1 C1 1.7411(15)
O1 C9 1.3653(16)
O1 C17 1.3970(16)
N1 C7 1.3254(19)
N1 C11 1.3681(18)
C10 C9 1.401(2)
C10 C15 1.4191(19)
C10 C11 1.4235(19)
C15 C14 1.379(2)
C15 C16 1.4718(19)
C16 C17 1.351(2)
C16 C24 1.4928(19)
C8 C9 1.369(2)
C8 C7 1.412(2)
C7 C4 1.4908(19)
C17 C18 1.485(2)
C11 C12 1.411(2)
C24 C29 1.390(2)
C24 C25 1.391(2)
C4 C5 1.393(2)
C4 C3 1.395(2)
C12 C13 1.367(2)
C14 C13 1.407(2)
C18 C19 1.395(2)
C18 C23 1.399(2)
C25 C26 1.379(2)
C28 C27 1.375(3)
C28 C29 1.388(2)
C3 C2 1.380(2)
C2 C1 1.385(2)
C6 C5 1.380(2)
C6 C1 1.382(2)
C19 C20 1.388(2)
C27 C26 1.383(2)
C22 C21 1.379(3)
C22 C23 1.387(2)
C21 C20 1.381(3)
